data_9013350
loop_
_publ_author_name
'Antao, S. M.'
'Hassan, I.'

_publ_section_title
;
 Increase in Al-Si and Na-Ca disorder with temperature in scapolite Me32.9
 Note: T = 801 C
 Note: 32.9% Meionite, 67.1% Marialite
;
_journal_name_full 'The Canadian Mineralogist'
_journal_page_first 1577
_journal_page_last 1591
_journal_paper_doi 10.3749/canmin.46.5.1577
_journal_volume 46
_journal_year 2008
_chemical_compound_source 'Monmouth Township, Ontario, Canada'
_chemical_formula_sum 'C0.24 Al3.56 Ca1.24 Cl0.76 Na2.76 O28 Si8.44'
_chemical_name_mineral Marialite
_space_group_IT_number 86
_symmetry_space_group_name_Hall '-P 4bc'
_symmetry_space_group_name_H-M 'P 42/n :2'
_cell_angle_alpha 90
_cell_angle_beta 90
_cell_angle_gamma 90
_cell_length_a 12.1844
_cell_length_b 12.1844
_cell_length_c 7.5799
_cell_formula_units_Z 2
_cell_volume 1125.309
_database_code_amcsd 0006241
_diffrn_ambient_temperature 1074.15
_exptl_crystal_density_diffrn 2.727
_cod_original_sg_symbol_H-M 'P 42/n'
_cod_original_formula_sum '(Ca1.24 Na2.76) Si8.44 Al3.56 O28 (C.24 Cl.76)'
_cod_database_code 9013350

loop_
_space_group_symop_operation_xyz
x,y,z
y,1/2-x,1/2-z
-y,1/2+x,1/2+z
1/2+x,1/2+y,-z
1/2-x,1/2-y,z
1/2-y,x,1/2-z
1/2+y,-x,1/2+z
-x,-y,-z

loop_
_atom_site_label
_atom_site_fract_x
_atom_site_fract_y
_atom_site_fract_z
_atom_site_occupancy
_atom_site_U_iso_or_equiv
Ca 0.61760 0.54260 0.75570 0.31000 0.08400
Na 0.61760 0.54260 0.75570 0.69000 0.08400
Si1 0.58740 0.66330 0.25470 1.00000 0.02910
Al2 0.91100 0.16900 0.05510 0.87000 0.02910
Si2 0.91100 0.16900 0.05510 0.13000 0.02910
Al3 0.66960 0.08860 0.96030 0.02000 0.02910
Si3 0.66960 0.08860 0.96030 0.98000 0.02910
O1 0.70790 0.60810 0.24780 1.00000 0.04400
O2 0.94440 0.13650 0.26950 1.00000 0.04400
O3 0.59380 0.18680 0.02580 1.00000 0.04400
O4 0.79780 0.10680 0.97440 1.00000 0.04400
O5 0.51860 0.62170 0.08660 1.00000 0.04400
O6 0.63610 0.98020 0.07500 1.00000 0.04400
O7 0.84070 0.69040 0.75200 1.00000 0.14100
C 0.75000 0.75000 0.75000 0.24000 0.14100
Cl 0.75000 0.75000 0.75000 0.76000 0.14100

loop_
_cod_related_entry_id
_cod_related_entry_database
_cod_related_entry_code
1 AMCSD 0006241
